data_4111151
loop_
_publ_author_name
'Ming He'
'Gerson J. Uc'
'Jeffrey W. Bode'

_publ_section_title
;
 Chiral N-Heterocyclic Carbene Catalyzed, Enantioselective Oxodiene
 Diels-Alder Reactions with Low Catalyst Loadings
;
_journal_name_full 'Journal of the American Chemical Society'
_journal_page_first 15088
_journal_page_last 15089
_journal_paper_doi 10.1021/ja066380r
_journal_volume 128
_journal_year 2006
_chemical_absolute_configuration ad
_chemical_formula_sum 'C21 H19 Br O4'
_chemical_formula_weight 415.27
_chemical_name_systematic
; 
 ? 
;
_space_group_IT_number 19
_symmetry_cell_setting orthorhombic
_symmetry_space_group_name_Hall 'P 2ac 2ab'
_symmetry_space_group_name_H-M 'P 21 21 21'
_atom_sites_solution_hydrogens geom
_atom_sites_solution_primary direct
_atom_sites_solution_secondary difmap
_audit_creation_method SHELXL-97
_cell_angle_alpha 90.00
_cell_angle_beta 90.00
_cell_angle_gamma 90.00
_cell_formula_units_Z 4
_cell_length_a 5.5625(6)
_cell_length_b 18.3979(18)
_cell_length_c 18.5522(18)
_cell_measurement_temperature 293(2)
_cell_volume 1898.6(3)
_computing_structure_refinement 'SHELXL-97 (Sheldrick, 1997)'
_computing_structure_solution 'SHELXS-97 (Sheldrick, 1990)'
_diffrn_ambient_temperature 293(2)
_diffrn_measured_fraction_theta_full 0.939
_diffrn_measured_fraction_theta_max 0.939
_diffrn_measurement_device_type 'CCD Area Detector'
_diffrn_measurement_method 'omega scan'
_diffrn_radiation_monochromator graphite
_diffrn_radiation_source 'fine-focus sealed tube'
_diffrn_radiation_type MoK\a
_diffrn_radiation_wavelength 0.71073
_diffrn_reflns_av_R_equivalents 0.0448
_diffrn_reflns_av_sigmaI/netI 0.0467
_diffrn_reflns_limit_h_max 6
_diffrn_reflns_limit_h_min -7
_diffrn_reflns_limit_k_max 23
_diffrn_reflns_limit_k_min -13
_diffrn_reflns_limit_l_max 23
_diffrn_reflns_limit_l_min -21
_diffrn_reflns_number 14339
_diffrn_reflns_theta_full 27.15
_diffrn_reflns_theta_max 27.15
_diffrn_reflns_theta_min 1.56
_exptl_absorpt_coefficient_mu 2.188
_exptl_absorpt_correction_type multi-scan
_exptl_absorpt_process_details SADABS
_exptl_crystal_colour colorless
_exptl_crystal_density_diffrn 1.453
_exptl_crystal_density_meas ?
_exptl_crystal_description needle
_exptl_crystal_F_000 848
_exptl_crystal_size_max 0.3
_exptl_crystal_size_mid 0.08
_exptl_crystal_size_min 0.05
_refine_diff_density_max 0.303
_refine_diff_density_min -0.321
_refine_diff_density_rms 0.044
_refine_ls_abs_structure_details 'Flack H D (1983), Acta Cryst. A39, 876-881'
_refine_ls_abs_structure_Flack -0.038(14)
_refine_ls_extinction_method none
_refine_ls_goodness_of_fit_ref 1.003
_refine_ls_hydrogen_treatment mixed
_refine_ls_matrix_type full
_refine_ls_number_parameters 292
_refine_ls_number_reflns 3824
_refine_ls_number_restraints 0
_refine_ls_restrained_S_all 1.003
_refine_ls_R_factor_all 0.0959
_refine_ls_R_factor_gt 0.0423
_refine_ls_shift/su_max 0.001
_refine_ls_shift/su_mean 0.000
_refine_ls_structure_factor_coef Fsqd
_refine_ls_weighting_details 'calc w=1/[\s^2^(Fo^2^)+(0.0476P)^2^+0.4930P] where P=(Fo^2^+2Fc^2^)/3'
_refine_ls_weighting_scheme calc
_refine_ls_wR_factor_gt 0.0929
_refine_ls_wR_factor_ref 0.1145
_reflns_number_gt 2242
_reflns_number_total 3824
_reflns_threshold_expression >2sigma(I)
_cod_data_source_file ja066380rsi20060901_073834.cif
_cod_data_source_block hm
_cod_depositor_comments
;
The following automatic conversions were performed:

'_exptl_absorpt_correction_type' value 'multi scan' changed to
'multi-scan' according to the built-in table from CIF Core dictionary
named 'cif_core.dic' version 2.4.1 from 2010-06-29.

Automatic conversion script
Id: cif_fix_values 1715 2011-07-08 13:25:40Z adriana 

The following automatic conversions were performed:

'_exptl_crystal_density_meas' value 'n/a' was changed to '?' - the
value is perceived as not measured.

Automatic conversion script
Id: cif_fix_values 3008 2015-01-20 13:52:24Z robertas 
;
_cod_database_code 4111151

loop_
_symmetry_equiv_pos_as_xyz
'x, y, z'
'-x+1/2, -y, z+1/2'
'-x, y+1/2, -z+1/2'
'x+1/2, -y+1/2, -z'

loop_
_atom_site_label
_atom_site_type_symbol
_atom_site_fract_x
_atom_site_fract_y
_atom_site_fract_z
_atom_site_U_iso_or_equiv
_atom_site_adp_type
_atom_site_occupancy
_atom_site_symmetry_multiplicity
_atom_site_calc_flag
_atom_site_refinement_flags
Br Br 0.74821(12) 0.74431(3) -0.17418(3) 0.1028(3) Uani 1 1 d .
C1 C 0.6743(8) 0.8033(2) -0.0936(2) 0.0585(11) Uani 1 1 d .
C2 C 0.4660(9) 0.8420(2) -0.0924(3) 0.0634(12) Uani 1 1 d .
C3 C 0.4133(8) 0.8843(2) -0.0325(3) 0.0588(11) Uani 1 1 d .
C4 C 0.5692(7) 0.8874(2) 0.0263(2) 0.0480(9) Uani 1 1 d .
C5 C 0.7784(9) 0.8474(2) 0.0232(2) 0.0571(10) Uani 1 1 d .
C6 C 0.8328(8) 0.8050(2) -0.0363(3) 0.0603(11) Uani 1 1 d .
C7 C 0.5101(7) 0.9325(2) 0.0900(2) 0.0490(9) Uani 1 1 d .
C8 C 0.6500(7) 0.9506(2) 0.2112(2) 0.0535(10) Uani 1 1 d .
C9 C 0.4005(7) 0.9769(2) 0.2294(2) 0.0500(10) Uani 1 1 d .
C10 C 0.3016(8) 1.0212(2) 0.1657(2) 0.0529(10) Uani 1 1 d .
C11 C 0.3310(8) 0.9779(2) 0.0985(2) 0.0550(11) Uani 1 1 d .
C12 C 0.4391(9) 1.0927(2) 0.1585(2) 0.0590(11) Uani 1 1 d .
C13 C 0.4109(11) 1.2200(2) 0.1445(3) 0.0857(15) Uani 1 1 d .
H13A H 0.5544 1.2244 0.1739 0.103 Uiso 1 1 calc R
H13B H 0.4563 1.2252 0.0942 0.103 Uiso 1 1 calc R
C14 C 0.2389(13) 1.2750(2) 0.1641(4) 0.122(2) Uani 1 1 d .
H14A H 0.0967 1.2695 0.1353 0.183 Uiso 1 1 calc R
H14B H 0.3071 1.3222 0.1560 0.183 Uiso 1 1 calc R
H14C H 0.1983 1.2699 0.2141 0.183 Uiso 1 1 calc R
C15 C 0.3892(10) 1.0168(2) 0.3019(3) 0.0617(11) Uani 1 1 d .
C16 C 0.4224(7) 0.9695(2) 0.3675(2) 0.0543(10) Uani 1 1 d .
C17 C 0.2565(10) 0.9175(2) 0.3865(3) 0.0677(11) Uani 1 1 d .
C18 C 0.2840(11) 0.8755(3) 0.4475(3) 0.0808(15) Uani 1 1 d .
C19 C 0.4847(10) 0.8854(3) 0.4908(3) 0.0721(14) Uani 1 1 d .
C20 C 0.6474(10) 0.9375(3) 0.4732(3) 0.0739(14) Uani 1 1 d .
C21 C 0.6206(9) 0.9785(3) 0.4119(3) 0.0646(12) Uani 1 1 d .
H1 H 0.272(7) 0.9075(17) -0.0316(18) 0.043(10) Uiso 1 1 d .
H2 H 0.347(8) 0.840(2) -0.130(2) 0.067(13) Uiso 1 1 d .
H5 H 0.887(9) 0.844(2) 0.062(2) 0.072(14) Uiso 1 1 d .
H6 H 0.987(9) 0.781(2) -0.036(3) 0.086(14) Uiso 1 1 d .
H9 H 0.303(6) 0.9341(18) 0.2297(17) 0.046(10) Uiso 1 1 d .
H10 H 0.153(6) 1.0336(17) 0.1722(17) 0.032(9) Uiso 1 1 d .
H11 H 0.211(7) 0.9851(18) 0.0609(18) 0.047(10) Uiso 1 1 d .
H17 H 0.128(8) 0.912(2) 0.359(2) 0.059(13) Uiso 1 1 d .
H18 H 0.160(10) 0.846(3) 0.457(3) 0.086(17) Uiso 1 1 d .
H19 H 0.509(8) 0.858(2) 0.528(2) 0.064(14) Uiso 1 1 d .
H20 H 0.781(9) 0.939(3) 0.502(3) 0.089(16) Uiso 1 1 d .
H21 H 0.734(10) 1.014(2) 0.403(2) 0.073(13) Uiso 1 1 d .
H151 H 0.227(9) 1.037(2) 0.304(3) 0.087(15) Uiso 1 1 d .
H152 H 0.535(7) 1.055(2) 0.302(2) 0.069(12) Uiso 1 1 d .
O1 O 0.6861(5) 0.92376(15) 0.14352(14) 0.0593(7) Uani 1 1 d .
O2 O 0.8178(5) 0.94993(17) 0.25144(16) 0.0693(8) Uani 1 1 d .
O3 O 0.6537(6) 1.09608(17) 0.1541(2) 0.1012(13) Uani 1 1 d .
O4 O 0.2951(6) 1.14887(14) 0.15654(17) 0.0764(9) Uani 1 1 d .

loop_
_atom_site_aniso_label
_atom_site_aniso_U_11
_atom_site_aniso_U_22
_atom_site_aniso_U_33
_atom_site_aniso_U_23
_atom_site_aniso_U_13
_atom_site_aniso_U_12
Br 0.1368(5) 0.1099(4) 0.0616(3) -0.0178(3) 0.0050(3) 0.0227(5)
C1 0.068(3) 0.054(2) 0.053(2) 0.006(2) 0.006(2) -0.002(2)
C2 0.076(3) 0.060(3) 0.054(3) 0.006(2) -0.012(3) -0.004(3)
C3 0.050(3) 0.062(3) 0.065(3) 0.011(2) -0.006(2) 0.006(2)
C4 0.046(2) 0.047(2) 0.051(2) 0.0102(19) -0.0028(19) 0.0011(18)
C5 0.058(3) 0.056(2) 0.057(2) 0.005(2) -0.003(3) 0.002(2)
C6 0.051(3) 0.056(3) 0.073(3) 0.001(2) 0.003(2) 0.005(2)
C7 0.047(2) 0.048(2) 0.051(2) 0.0046(19) -0.0055(19) 0.0004(19)
C8 0.049(3) 0.056(2) 0.055(3) 0.001(2) 0.000(2) -0.003(2)
C9 0.048(2) 0.047(2) 0.055(3) -0.0022(19) 0.0069(18) -0.003(2)
C10 0.043(2) 0.045(2) 0.070(3) 0.0005(19) 0.002(2) -0.0011(19)
C11 0.058(3) 0.048(2) 0.059(3) 0.003(2) -0.007(2) 0.006(2)
C12 0.064(3) 0.048(2) 0.065(3) 0.000(2) -0.002(2) 0.006(2)
C13 0.105(4) 0.047(2) 0.106(4) 0.004(3) -0.005(3) -0.008(3)
C14 0.145(5) 0.051(3) 0.170(6) 0.012(3) 0.037(6) 0.017(4)
C15 0.063(3) 0.053(3) 0.069(3) -0.009(2) 0.002(2) 0.006(3)
C16 0.048(2) 0.058(2) 0.056(3) -0.013(2) 0.003(2) 0.004(2)
C17 0.058(3) 0.078(3) 0.067(3) 0.003(2) -0.006(3) -0.007(3)
C18 0.076(4) 0.091(4) 0.075(3) 0.007(3) 0.009(3) -0.011(3)
C19 0.083(4) 0.080(3) 0.053(3) -0.003(3) 0.002(3) 0.016(3)
C20 0.068(3) 0.092(4) 0.062(3) -0.021(3) -0.006(3) 0.005(3)
C21 0.062(3) 0.068(3) 0.063(3) -0.019(3) 0.003(2) -0.011(3)
O1 0.0507(17) 0.0751(17) 0.0520(16) -0.0047(13) -0.0039(13) 0.0099(14)
O2 0.0526(19) 0.096(2) 0.0594(18) -0.0037(17) -0.0036(16) 0.0022(16)
O3 0.067(2) 0.065(2) 0.171(4) 0.008(2) 0.020(2) -0.0111(17)
O4 0.081(2) 0.0405(15) 0.107(2) 0.0086(15) -0.010(2) 0.0014(16)

loop_
_atom_type_symbol
_atom_type_description
_atom_type_scat_dispersion_real
_atom_type_scat_dispersion_imag
_atom_type_scat_source
C C 0.0033 0.0016 'International Tables Vol C Tables 4.2.6.8 and 6.1.1.4'
H H 0.0000 0.0000 'International Tables Vol C Tables 4.2.6.8 and 6.1.1.4'
O O 0.0106 0.0060 'International Tables Vol C Tables 4.2.6.8 and 6.1.1.4'
Br Br -0.2901 2.4595 'International Tables Vol C Tables 4.2.6.8 and 6.1.1.4'

loop_
_geom_angle_atom_site_label_1
_geom_angle_atom_site_label_2
_geom_angle_atom_site_label_3
_geom_angle
C2 C1 C6 121.3(4)
C2 C1 Br 119.9(4)
C6 C1 Br 118.8(3)
C1 C2 C3 119.1(5)
C1 C2 H2 123(2)
C3 C2 H2 118(2)
C2 C3 C4 121.2(4)
C2 C3 H1 118(2)
C4 C3 H1 121(2)
C5 C4 C3 118.0(4)
C5 C4 C7 121.3(4)
C3 C4 C7 120.7(4)
C4 C5 C6 121.3(4)
C4 C5 H5 123(3)
C6 C5 H5 116(3)
C1 C6 C5 119.1(4)
C1 C6 H6 124(3)
C5 C6 H6 117(3)
C11 C7 O1 121.3(4)
C11 C7 C4 128.4(4)
O1 C7 C4 110.2(3)
O2 C8 O1 117.1(4)
O2 C8 C9 125.7(4)
O1 C8 C9 117.2(4)
C8 C9 C15 112.8(4)
C8 C9 C10 109.2(3)
C15 C9 C10 113.9(3)
C8 C9 H9 105(2)
C15 C9 H9 111(2)
C10 C9 H9 104(2)
C11 C10 C12 109.4(3)
C11 C10 C9 108.7(3)
C12 C10 C9 110.2(3)
C11 C10 H10 111(2)
C12 C10 H10 105(2)
C9 C10 H10 112(2)
C7 C11 C10 121.7(4)
C7 C11 H11 121(2)
C10 C11 H11 117(2)
O3 C12 O4 124.5(4)
O3 C12 C10 123.4(4)
O4 C12 C10 112.1(4)
C14 C13 O4 107.1(4)
C14 C13 H13A 110.3
O4 C13 H13A 110.3
C14 C13 H13B 110.3
O4 C13 H13B 110.3
H13A C13 H13B 108.5
C13 C14 H14A 109.5
C13 C14 H14B 109.5
H14A C14 H14B 109.5
C13 C14 H14C 109.5
H14A C14 H14C 109.5
H14B C14 H14C 109.5
C16 C15 C9 115.3(3)
C16 C15 H151 108(3)
C9 C15 H151 105(3)
C16 C15 H152 106(2)
C9 C15 H152 107(2)
H151 C15 H152 116(3)
C17 C16 C21 117.7(4)
C17 C16 C15 121.7(4)
C21 C16 C15 120.6(4)
C16 C17 C18 121.7(5)
C16 C17 H17 118(3)
C18 C17 H17 120(3)
C17 C18 C19 119.5(6)
C17 C18 H18 115(3)
C19 C18 H18 126(3)
C20 C19 C18 119.2(5)
C20 C19 H19 120(3)
C18 C19 H19 121(3)
C19 C20 C21 121.0(5)
C19 C20 H20 115(3)
C21 C20 H20 124(3)
C20 C21 C16 120.9(5)
C20 C21 H21 117(3)
C16 C21 H21 122(3)
C8 O1 C7 120.4(3)
C12 O4 C13 116.0(4)

loop_
_geom_bond_atom_site_label_1
_geom_bond_atom_site_label_2
_geom_bond_distance
Br C1 1.893(4)
C1 C2 1.360(6)
C1 C6 1.382(6)
C2 C3 1.388(6)
C2 H2 0.97(4)
C3 C4 1.395(6)
C3 H1 0.90(4)
C4 C5 1.379(6)
C4 C7 1.481(5)
C5 C6 1.383(6)
C5 H5 0.94(5)
C6 H6 0.96(5)
C7 C11 1.309(5)
C7 O1 1.403(4)
C8 O2 1.195(4)
C8 O1 1.365(5)
C8 C9 1.508(6)
C9 C15 1.533(6)
C9 C10 1.536(6)
C9 H9 0.96(3)
C10 C11 1.489(6)
C10 C12 1.527(6)
C10 H10 0.87(3)
C11 H11 0.97(4)
C12 O3 1.198(5)
C12 O4 1.308(5)
C13 C14 1.439(7)
C13 O4 1.476(5)
C13 H13A 0.9700
C13 H13B 0.9700
C14 H14A 0.9600
C14 H14B 0.9600
C14 H14C 0.9600
C15 C16 1.508(6)
C15 H151 0.98(5)
C15 H152 1.08(4)
C16 C17 1.375(6)
C16 C21 1.386(6)
C17 C18 1.378(7)
C17 H17 0.88(4)
C18 C19 1.388(8)
C18 H18 0.90(5)
C19 C20 1.358(7)
C19 H19 0.86(4)
C20 C21 1.373(7)
C20 H20 0.91(5)
C21 H21 0.92(5)

loop_
_geom_torsion_atom_site_label_1
_geom_torsion_atom_site_label_2
_geom_torsion_atom_site_label_3
_geom_torsion_atom_site_label_4
_geom_torsion
C6 C1 C2 C3 0.5(6)
Br C1 C2 C3 179.2(3)
C1 C2 C3 C4 -0.4(6)
C2 C3 C4 C5 0.2(6)
C2 C3 C4 C7 -179.6(4)
C3 C4 C5 C6 -0.2(6)
C7 C4 C5 C6 179.7(4)
C2 C1 C6 C5 -0.4(6)
Br C1 C6 C5 -179.2(3)
C4 C5 C6 C1 0.3(6)
C5 C4 C7 C11 173.6(4)
C3 C4 C7 C11 -6.6(6)
C5 C4 C7 O1 -3.2(5)
C3 C4 C7 O1 176.7(3)
O2 C8 C9 C15 10.7(6)
O1 C8 C9 C15 -170.9(4)
O2 C8 C9 C10 138.4(4)
O1 C8 C9 C10 -43.2(5)
C8 C9 C10 C11 50.8(4)
C15 C9 C10 C11 177.9(4)
C8 C9 C10 C12 -69.0(4)
C15 C9 C10 C12 58.1(5)
O1 C7 C11 C10 -1.5(6)
C4 C7 C11 C10 -177.9(3)
C12 C10 C11 C7 88.8(5)
C9 C10 C11 C7 -31.5(5)
C11 C10 C12 O3 -65.9(6)
C9 C10 C12 O3 53.5(6)
C11 C10 C12 O4 113.0(4)
C9 C10 C12 O4 -127.6(4)
C8 C9 C15 C16 -70.1(5)
C10 C9 C15 C16 164.7(4)
C9 C15 C16 C17 -66.6(6)
C9 C15 C16 C21 115.0(5)
C21 C16 C17 C18 0.1(7)
C15 C16 C17 C18 -178.3(4)
C16 C17 C18 C19 -0.4(8)
C17 C18 C19 C20 1.6(7)
C18 C19 C20 C21 -2.5(7)
C19 C20 C21 C16 2.2(7)
C17 C16 C21 C20 -1.0(6)
C15 C16 C21 C20 177.5(4)
O2 C8 O1 C7 -170.5(4)
C9 C8 O1 C7 11.0(5)
C11 C7 O1 C8 13.6(5)
C4 C7 O1 C8 -169.4(3)
O3 C12 O4 C13 3.1(7)
C10 C12 O4 C13 -175.9(4)
C14 C13 O4 C12 -164.1(5)
